data_2202708
loop_
_publ_author_name
'Herdtweck, E.'
'Muehlhofer, M.'
'Strassner, T.'

_publ_section_title Dibromo(1,1'-dimethyl-3,3'-methylenediimidazoline-2,2'-diylidene)palladium(II)
_journal_issue 11
_journal_name_full 'Acta Crystallographica Section E'
_journal_page_first m970
_journal_page_last m971
_journal_paper_doi 10.1107/S1600536803021251
_journal_volume 59
_journal_year 2003
_chemical_formula_iupac '[Pd Br2 (C9 H12 N4)]'
_chemical_formula_moiety 'C9 H12 Br2 N4 Pd'
_chemical_formula_sum 'C9 H12 Br2 N4 Pd'
_chemical_formula_weight 442.45
_chemical_name_systematic ?
_space_group_IT_number 14
_symmetry_cell_setting monoclinic
_symmetry_space_group_name_Hall '-P 2yn'
_symmetry_space_group_name_H-M 'P 1 21/n 1'
_atom_sites_solution_hydrogens geom
_atom_sites_solution_primary direct
_atom_sites_solution_secondary difmap
_cell_angle_alpha 90.00
_cell_angle_beta 110.4670(7)
_cell_angle_gamma 90.00
_cell_formula_units_Z 4
_cell_length_a 8.56140(10)
_cell_length_b 16.0701(2)
_cell_length_c 10.2978(2)
_cell_measurement_reflns_used 2524
_cell_measurement_temperature 293.0(10)
_cell_measurement_theta_max 25.33
_cell_measurement_theta_min 2.46
_cell_volume 1327.36(3)
_computing_cell_refinement 'DENZO (Nonius, 2001)'
_computing_data_collection 'KappaCCD Control Software (Nonius, 2001)'
_computing_data_reduction DENZO
_computing_molecular_graphics 'PLATON (Spek, 2003)'
_computing_publication_material PLATON
_computing_structure_refinement 'SHELXL97 (Sheldrick, 1998)'
_computing_structure_solution 'SHELXS97 (Sheldrick, 1998)'
_diffrn_ambient_temperature 293.0(10)
_diffrn_detector_area_resol_mean 18
_diffrn_measured_fraction_theta_full 1.000
_diffrn_measured_fraction_theta_max 1.000
_diffrn_measurement_device '\k-geometry diffractometer'
_diffrn_measurement_device_type 'Nonius \k-CCD'
_diffrn_measurement_method '\f and \w rotation'
_diffrn_radiation_monochromator graphite
_diffrn_radiation_source 'Nonius FR 591 rotating anode'
_diffrn_radiation_type 'Mo K\a'
_diffrn_radiation_wavelength 0.71073
_diffrn_reflns_av_R_equivalents 0.060
_diffrn_reflns_av_sigmaI/netI 0.0208
_diffrn_reflns_limit_h_max 10
_diffrn_reflns_limit_h_min -10
_diffrn_reflns_limit_k_max 19
_diffrn_reflns_limit_k_min -19
_diffrn_reflns_limit_l_max 12
_diffrn_reflns_limit_l_min -12
_diffrn_reflns_number 23418
_diffrn_reflns_theta_full 25.33
_diffrn_reflns_theta_max 25.33
_diffrn_reflns_theta_min 2.46
_diffrn_standards_decay_% 0
_exptl_absorpt_coefficient_mu 7.398
_exptl_absorpt_correction_T_max 0.330
_exptl_absorpt_correction_T_min 0.103
_exptl_absorpt_correction_type multi-scan
_exptl_absorpt_process_details
;
Denzo-SMN (Nonius, 2001b),
;
_exptl_crystal_colour colorless
_exptl_crystal_density_diffrn 2.214
_exptl_crystal_density_meas ?
_exptl_crystal_density_method none
_exptl_crystal_description fragment
_exptl_crystal_F_000 840
_exptl_crystal_size_max 0.46
_exptl_crystal_size_mid 0.28
_exptl_crystal_size_min 0.15
_refine_diff_density_max 1.004
_refine_diff_density_min -0.784
_refine_ls_extinction_method none
_refine_ls_goodness_of_fit_ref 1.057
_refine_ls_hydrogen_treatment mixed
_refine_ls_matrix_type full
_refine_ls_number_parameters 147
_refine_ls_number_reflns 2422
_refine_ls_number_restraints 0
_refine_ls_restrained_S_all 1.057
_refine_ls_R_factor_all 0.0401
_refine_ls_R_factor_gt 0.0337
_refine_ls_shift/su_max 0.000
_refine_ls_shift/su_mean 0.000
_refine_ls_structure_factor_coef Fsqd
_refine_ls_weighting_details 'w = 1/[\s^2^(Fo^2^)+(0.0687P)^2^+0.4868P] where P = (Fo^2^+2Fc^2^)/3'
_refine_ls_weighting_scheme sigma
_refine_ls_wR_factor_gt 0.0909
_refine_ls_wR_factor_ref 0.0950
_reflns_number_gt 2130
_reflns_number_total 2422
_reflns_threshold_expression I>2\s(I)
_cod_data_source_file lh6111.cif
_cod_data_source_block I
_cod_depositor_comments
;
The following automatic conversions were performed:
'_symmetry_cell_setting' value 'Monoclinic' changed to 'monoclinic'
according to '/home/saulius/struct/CIF-dictionaries/cif_core.dic'
dictionary named 'cif_core.dic' version 2.4.1 from 2010-06-29.

Automatic conversion script
Id: cif_fix_enum 1527 2010-12-29 10:47:43Z saulius 

The following automatic conversions were performed:

'_symmetry_cell_setting' value 'Monoclinic' changed to 'monoclinic'
according to /home/saulius/struct/CIF-dictionaries/cif_core.dic
dictionary named 'cif_core.dic' version 2.4.1 from 2010-06-29.

Automatic conversion script
Id: cif_fix_values 1715 2011-07-08 13:25:40Z adriana 

The following automatic conversions were performed:

'_exptl_crystal_density_meas' value 'none' was changed to '?' - the
value is perceived as not measured.

Automatic conversion script
Id: cif_fix_values 3008 2015-01-20 13:52:24Z robertas 
;
_cod_original_sg_symbol_H-M 'P 21/n'
_cod_database_code 2202708
_cod_database_fobs_code 2202708

loop_
_symmetry_equiv_pos_as_xyz
x,y,z
1/2-x,1/2+y,1/2-z
-x,-y,-z
1/2+x,1/2-y,1/2+z

loop_
_atom_site_aniso_label
_atom_site_aniso_U_11
_atom_site_aniso_U_22
_atom_site_aniso_U_33
_atom_site_aniso_U_12
_atom_site_aniso_U_13
_atom_site_aniso_U_23
Pd 0.0285(2) 0.0294(2) 0.0331(2) 0.00100(10) 0.0124(2) 0.00000(10)
Br1 0.0363(3) 0.0338(3) 0.0635(4) 0.0022(2) 0.0173(3) -0.0033(2)
Br2 0.0387(3) 0.0440(3) 0.0513(3) -0.0082(2) 0.0121(2) -0.0033(2)
N1 0.041(2) 0.035(2) 0.044(2) 0.0060(17) 0.0116(18) 0.0006(17)
N2 0.038(2) 0.038(2) 0.040(2) 0.0055(17) 0.0145(18) -0.0049(16)
N3 0.034(2) 0.040(2) 0.036(2) 0.0010(16) 0.0144(17) 0.0032(16)
N4 0.035(2) 0.037(2) 0.037(2) -0.0013(17) 0.0094(17) -0.0016(17)
C1 0.037(3) 0.040(3) 0.033(2) 0.003(2) 0.011(2) -0.0056(19)
C2 0.050(3) 0.033(3) 0.060(3) 0.010(2) 0.012(3) -0.010(2)
C3 0.040(3) 0.046(3) 0.053(3) 0.007(2) 0.018(2) -0.013(2)
C4 0.068(4) 0.044(3) 0.071(4) 0.009(3) 0.034(3) 0.018(3)
C5 0.043(3) 0.049(3) 0.039(3) 0.004(2) 0.020(2) -0.003(2)
C6 0.036(3) 0.036(2) 0.032(2) 0.0021(19) 0.015(2) 0.0039(18)
C7 0.035(3) 0.047(3) 0.053(3) -0.006(2) 0.005(2) -0.001(2)
C8 0.034(3) 0.049(3) 0.061(3) -0.005(2) 0.021(2) 0.004(3)
C9 0.056(3) 0.056(3) 0.041(3) 0.002(3) 0.015(3) -0.012(2)

loop_
_atom_site_label
_atom_site_fract_x
_atom_site_fract_y
_atom_site_fract_z
_atom_site_U_iso_or_equiv
_atom_site_thermal_displace_type
_atom_site_calc_flag
_atom_site_refinement_flags
_atom_site_occupancy
_atom_site_type_symbol
Pd 0.47928(4) 0.02414(2) 0.26073(3) 0.02990(10) Uani . . 1.000 Pd
Br1 0.62783(6) -0.11179(3) 0.28057(6) 0.0446(2) Uani . . 1.000 Br
Br2 0.74460(6) 0.10222(3) 0.37120(5) 0.0456(2) Uani . . 1.000 Br
N1 0.3395(5) 0.2008(2) 0.1920(4) 0.0409(12) Uani . . 1.000 N
N2 0.2193(5) 0.1264(2) 0.3014(4) 0.0384(12) Uani . . 1.000 N
N3 0.1446(5) -0.0138(2) 0.2551(4) 0.0361(12) Uani . . 1.000 N
N4 0.1835(5) -0.0851(2) 0.0935(4) 0.0372(12) Uani . . 1.000 N
C1 0.3448(6) 0.1260(3) 0.2505(5) 0.0370(16) Uani . . 1.000 C
C2 0.2105(6) 0.2479(3) 0.2049(5) 0.0496(17) Uani . . 1.000 C
C3 0.1348(6) 0.2018(3) 0.2729(5) 0.0459(17) Uani . . 1.000 C
C4 0.4494(8) 0.2275(3) 0.1173(6) 0.058(2) Uani . . 1.000 C
C5 0.1741(6) 0.0513(3) 0.3596(5) 0.0422(17) Uani . . 1.000 C
C6 0.2593(6) -0.0305(3) 0.1951(5) 0.0338(14) Uani . . 1.000 C
C7 0.0247(6) -0.1034(3) 0.0919(6) 0.0478(17) Uani . . 1.000 C
C8 -0.0006(6) -0.0584(3) 0.1919(6) 0.0468(17) Uani . . 1.000 C
C9 0.2535(7) -0.1174(3) -0.0079(5) 0.0515(17) Uani . . 1.000 C
H21 0.18180 0.30180 0.17220 0.0600 Uiso calc R 1.000 H
H31 0.04340 0.21710 0.29660 0.0560 Uiso calc R 1.000 H
H41 0.45050 0.28720 0.11300 0.0700 Uiso calc R 1.000 H
H42 0.40880 0.20520 0.02490 0.0700 Uiso calc R 1.000 H
H43 0.56040 0.20760 0.16510 0.0700 Uiso calc R 1.000 H
H51 0.26370 0.03520 0.44370 0.0500 Uiso calc R 1.000 H
H52 0.07440 0.06080 0.38170 0.0500 Uiso calc R 1.000 H
H71 -0.05040 -0.14020 0.03220 0.0580 Uiso calc R 1.000 H
H81 -0.09660 -0.05740 0.21460 0.0560 Uiso calc R 1.000 H
H91 0.25300 -0.17710 -0.00590 0.0620 Uiso calc R 1.000 H
H92 0.36580 -0.09780 0.01490 0.0620 Uiso calc R 1.000 H
H93 0.18730 -0.09840 -0.09890 0.0620 Uiso calc R 1.000 H

loop_
_atom_type_symbol
_atom_type_description
_atom_type_scat_dispersion_real
_atom_type_scat_dispersion_imag
_atom_type_scat_source
Pd Pd -0.9988 1.0072 'International Tables Vol C Tables 4.2.6.8 and 6.1.1.4'
N N 0.0061 0.0033 'International Tables Vol C Tables 4.2.6.8 and 6.1.1.4'
Br Br -0.2901 2.4595 'International Tables Vol C Tables 4.2.6.8 and 6.1.1.4'
H H 0.0000 0.0000 'International Tables Vol C Tables 4.2.6.8 and 6.1.1.4'
C C 0.0033 0.0016 'International Tables Vol C Tables 4.2.6.8 and 6.1.1.4'

loop_
_geom_angle_atom_site_label_1
_geom_angle_atom_site_label_2
_geom_angle_atom_site_label_3
_geom_angle
_geom_angle_publ_flag
Br1 Pd Br2 92.64(2) yes
Br1 Pd C1 174.34(15) yes
Br1 Pd C6 92.09(15) yes
Br2 Pd C1 91.62(15) yes
Br2 Pd C6 171.56(15) yes
C1 Pd C6 83.2(2) yes
C1 N1 C2 110.5(4) no
C1 N1 C4 124.7(4) no
C2 N1 C4 124.6(4) no
C1 N2 C3 110.4(4) no
C1 N2 C5 121.1(4) no
C3 N2 C5 128.0(4) no
C5 N3 C6 120.8(4) no
C5 N3 C8 127.9(4) no
C6 N3 C8 110.9(4) no
C6 N4 C7 110.6(4) no
C6 N4 C9 125.3(5) no
C7 N4 C9 124.0(4) no
Pd C1 N1 133.9(4) no
Pd C1 N2 120.6(3) no
N1 C1 N2 105.3(4) no
N1 C2 C3 107.3(4) no
N2 C3 C2 106.4(5) no
N2 C5 N3 107.0(4) no
Pd C6 N3 120.8(3) no
Pd C6 N4 134.5(4) no
N3 C6 N4 104.7(4) no
N4 C7 C8 107.4(5) no
N3 C8 C7 106.4(5) no
N1 C2 H21 126.39 no
C3 C2 H21 126.30 no
N2 C3 H31 126.78 no
C2 C3 H31 126.79 no
N1 C4 H41 109.48 no
N1 C4 H42 109.43 no
N1 C4 H43 109.52 no
H41 C4 H42 109.44 no
H41 C4 H43 109.43 no
H42 C4 H43 109.52 no
N2 C5 H51 110.30 no
N2 C5 H52 110.37 no
N3 C5 H51 110.27 no
N3 C5 H52 110.29 no
H51 C5 H52 108.59 no
N4 C7 H71 126.27 no
C8 C7 H71 126.34 no
N3 C8 H81 126.88 no
C7 C8 H81 126.77 no
N4 C9 H91 109.40 no
N4 C9 H92 109.46 no
N4 C9 H93 109.47 no
H91 C9 H92 109.54 no
H91 C9 H93 109.48 no
H92 C9 H93 109.48 no

loop_
_geom_bond_atom_site_label_1
_geom_bond_atom_site_label_2
_geom_bond_site_symmetry_1
_geom_bond_site_symmetry_2
_geom_bond_distance
_geom_bond_publ_flag
Pd Br1 . . 2.4999(6) yes
Pd Br2 . . 2.4942(6) yes
Pd C1 . . 1.983(5) yes
Pd C6 . . 1.971(5) yes
N1 C1 . . 1.338(6) no
N1 C2 . . 1.383(7) no
N1 C4 . . 1.472(8) no
N2 C1 . . 1.350(7) no
N2 C3 . . 1.389(6) no
N2 C5 . . 1.459(6) no
N3 C5 . . 1.458(6) no
N3 C6 . . 1.357(7) no
N3 C8 . . 1.384(7) no
N4 C6 . . 1.346(6) no
N4 C7 . . 1.385(7) no
N4 C9 . . 1.469(7) no
C2 C3 . . 1.333(7) no
C7 C8 . . 1.337(8) no
C2 H21 . . 0.93 no
C3 H31 . . 0.93 no
C4 H41 . . 0.96 no
C4 H42 . . 0.96 no
C4 H43 . . 0.96 no
C5 H51 . . 0.97 no
C5 H52 . . 0.97 no
C7 H71 . . 0.93 no
C8 H81 . . 0.93 no
C9 H91 . . 0.96 no
C9 H92 . . 0.96 no
C9 H93 . . 0.96 no

loop_
_geom_contact_atom_site_label_1
_geom_contact_atom_site_label_2
_geom_contact_distance
_geom_contact_site_symmetry_2
_geom_contact_publ_flag
Pd C5 4.177(5) 3_656 no
Pd H51 3.0692 . no
Pd H92 3.0778 . no
Pd H43 3.2591 . no
Pd H51 3.2143 3_656 no
Br1 C8 3.704(6) 1_655 no
Br1 C9 3.528(5) . no
Br1 C3 3.670(5) 2_545 no
Br1 C2 3.715(5) 2_545 no
Br1 C5 3.627(5) 3_656 no
Br2 C4 3.557(6) . no
Br2 C5 3.593(5) 3_656 no
Br2 C4 3.725(5) 4_555 no
Br1 H31 3.0866 2_545 no
Br1 H81 2.8129 1_655 no
Br1 H92 2.8768 . no
Br1 H21 3.1770 2_545 no
Br1 H51 2.9318 3_656 no
Br2 H43 2.7420 . no
Br2 H52 2.8659 1_655 no
Br2 H51 2.9343 3_656 no
Br2 H93 3.0578 3_655 no
Br2 H41 3.0653 4_555 no
N4 C2 3.319(6) 2_545 no
N1 H71 2.8998 3_555 no
N4 H21 2.9170 2_545 no
C2 Br1 3.715(5) 2_555 no
C2 N4 3.319(6) 2_555 no
C2 C7 3.451(7) 2_555 no
C3 Br1 3.670(5) 2_555 no
C4 Br2 3.557(6) . no
C4 Br2 3.725(5) 4_454 no
C4 C9 3.588(9) 3_655 no
C5 Br1 3.627(5) 3_656 no
C5 Br2 3.593(5) 3_656 no
C5 Pd 4.177(5) 3_656 no
C7 C2 3.451(7) 2_545 no
C8 Br1 3.704(6) 1_455 no
C9 C4 3.588(9) 3_655 no
C9 Br1 3.528(5) . no
C2 H71 2.9147 3_555 no
C3 H91 2.9758 2_555 no
C6 H21 2.9837 2_545 no
C8 H93 2.9582 3_555 no
C9 H43 3.0106 3_655 no
H21 H41 2.5883 . no
H21 Br1 3.1770 2_555 no
H21 N4 2.9170 2_555 no
H21 C6 2.9837 2_555 no
H31 Br1 3.0866 2_555 no
H41 H21 2.5883 . no
H41 Br2 3.0653 4_454 no
H43 Pd 3.2591 . no
H43 Br2 2.7420 . no
H43 C9 3.0106 3_655 no
H51 Pd 3.0692 . no
H51 Pd 3.2143 3_656 no
H51 Br1 2.9318 3_656 no
H51 Br2 2.9343 3_656 no
H52 Br2 2.8660 1_455 no
H71 N1 2.8998 3_555 no
H71 C2 2.9147 3_555 no
H81 Br1 2.8129 1_455 no
H91 C3 2.9758 2_545 no
H92 Pd 3.0778 . no
H92 Br1 2.8768 . no
H93 Br2 3.0578 3_655 no
H93 C8 2.9582 3_555 no

loop_
_geom_hbond_atom_site_label_D
_geom_hbond_atom_site_label_H
_geom_hbond_atom_site_label_A
_geom_hbond_site_symmetry_A
_geom_hbond_distance_DH
_geom_hbond_distance_HA
_geom_hbond_distance_DA
_geom_hbond_angle_DHA
_geom_hbond_publ_flag
C4 H43 Br2 . 0.96 2.74 3.557(6) 143 no
C5 H52 Br2 1_455 0.97 2.87 3.809(5) 165 no
C8 H81 Br1 1_455 0.93 2.81 3.704(6) 161 no
C9 H92 Br1 . 0.96 2.88 3.528(5) 126 no

loop_
_geom_torsion_atom_site_label_1
_geom_torsion_atom_site_label_2
_geom_torsion_atom_site_label_3
_geom_torsion_atom_site_label_4
_geom_torsion
_geom_torsion_publ_flag
Br2 Pd C1 N1 57.8(5) no
Br2 Pd C1 N2 -127.8(4) no
C6 Pd C1 N1 -128.9(5) no
C6 Pd C1 N2 45.5(4) no
Br1 Pd C6 N3 129.4(4) no
Br1 Pd C6 N4 -52.1(5) no
C1 Pd C6 N3 -47.4(4) no
C1 Pd C6 N4 131.1(5) no
C2 N1 C1 Pd 174.5(4) no
C2 N1 C1 N2 -0.5(5) no
C4 N1 C1 Pd -2.2(8) no
C4 N1 C1 N2 -177.2(4) no
C1 N1 C2 C3 0.2(6) no
C4 N1 C2 C3 177.0(5) no
C3 N2 C1 Pd -175.2(3) no
C3 N2 C1 N1 0.6(5) no
C5 N2 C1 Pd -2.8(6) no
C5 N2 C1 N1 173.0(4) no
C1 N2 C3 C2 -0.5(5) no
C5 N2 C3 C2 -172.3(4) no
C1 N2 C5 N3 -53.6(6) no
C3 N2 C5 N3 117.4(5) no
C6 N3 C5 N2 51.5(6) no
C8 N3 C5 N2 -120.1(5) no
C5 N3 C6 Pd 6.5(6) no
C5 N3 C6 N4 -172.4(4) no
C8 N3 C6 Pd 179.5(3) no
C8 N3 C6 N4 0.6(5) no
C5 N3 C8 C7 172.5(4) no
C6 N3 C8 C7 0.2(6) no
C7 N4 C6 Pd -179.8(4) no
C7 N4 C6 N3 -1.1(5) no
C9 N4 C6 Pd -3.3(7) no
C9 N4 C6 N3 175.3(4) no
C6 N4 C7 C8 1.3(6) no
C9 N4 C7 C8 -175.2(4) no
N1 C2 C3 N2 0.1(5) no
N4 C7 C8 N3 -0.8(6) no
